data_4342398
loop_
_publ_author_name
'Alvarez, M. Angeles'
'Garc\'ia, M Esther'
'Lozano, Raquel'
'Ramos, Alberto'
'Ruiz, Miguel A.'

_publ_section_title
;
 Tetranuclear Phosphide- and Phosphinidene-Bridged Derivatives of the
 Diphosphenyl Complex [Mo2Cp2(\m-PCy2)(\m-\k(2):\k(2)-P2Me)(CO)2].
;
_journal_issue 5
_journal_name_full 'Inorganic chemistry'
_journal_page_first 2455
_journal_paper_doi 10.1021/ic503076x
_journal_volume 54
_journal_year 2015
_chemical_compound_source 'synthesis as described'
_chemical_formula_moiety 'C32 H35 Mo2 O9 P3 Re2'
_chemical_formula_sum 'C32 H35 Mo2 O9 P3 Re2'
_chemical_formula_weight 1220.81
_chemical_name_systematic
;
 ?
;
_space_group_IT_number 14
_symmetry_cell_setting monoclinic
_symmetry_Int_Tables_number 14
_symmetry_space_group_name_Hall '-P 2ybc'
_symmetry_space_group_name_H-M 'P 1 21/c 1'
_atom_sites_solution_hydrogens geom
_atom_sites_solution_primary direct
_atom_sites_solution_secondary difmap
_audit_conform_dict_location ftp://ftp.iucr.org/pub/cif_core.dic
_audit_conform_dict_name cif_core.dic
_audit_conform_dict_version 2.4
_audit_creation_method 'WinGX routine CIF_UPDATE'
_cell_angle_alpha 90
_cell_angle_beta 132.801(3)
_cell_angle_gamma 90
_cell_formula_units_Z 4
_cell_length_a 14.6140(7)
_cell_length_b 15.6639(8)
_cell_length_c 21.4374(9)
_cell_measurement_reflns_used 1950
_cell_measurement_temperature 100.0(1)
_cell_measurement_theta_max 30.15
_cell_measurement_theta_min 2.3
_cell_measurement_wavelength 0.71073
_cell_volume 3600.6(3)
_computing_cell_refinement 'BRUKER APEX'
_computing_data_collection 'BRUKER APEX'
_computing_molecular_graphics 'Ortep-3 for Windows (Farrugia, 1997)'
_computing_publication_material 'WinGX publication routines (Farrugia, 1999)'
_computing_structure_refinement 'SHELXL-97 (Sheldrick, 2008)'
_computing_structure_solution 'SHELXL-97 (Sheldrick, 2008)'
_diffrn_ambient_temperature 100.0(1)
_diffrn_measured_fraction_theta_full 1
_diffrn_measured_fraction_theta_max 1
_diffrn_measurement_device 'four-circle diffractometer'
_diffrn_measurement_device_type 'BRUKER APPEX-II CCD'
_diffrn_measurement_method 'omega/phi scans'
_diffrn_radiation_monochromator graphite
_diffrn_radiation_probe x-ray
_diffrn_radiation_source 'fine-focus sealed tube'
_diffrn_radiation_type MoK\a
_diffrn_radiation_wavelength 0.71073
_diffrn_reflns_av_R_equivalents 0.0461
_diffrn_reflns_av_unetI/netI 0.0258
_diffrn_reflns_limit_h_max 18
_diffrn_reflns_limit_h_min -18
_diffrn_reflns_limit_k_max 0
_diffrn_reflns_limit_k_min -19
_diffrn_reflns_limit_l_max 17
_diffrn_reflns_limit_l_min -26
_diffrn_reflns_number 82586
_diffrn_reflns_theta_full 26.37
_diffrn_reflns_theta_max 26.37
_diffrn_reflns_theta_min 1.83
_exptl_absorpt_coefficient_mu 7.567
_exptl_absorpt_correction_T_max 0.7355
_exptl_absorpt_correction_T_min 0.6389
_exptl_absorpt_correction_type multi-scan
_exptl_absorpt_process_details 'BRUKER Sadabs'
_exptl_crystal_colour orange
_exptl_crystal_density_diffrn 2.252
_exptl_crystal_density_method 'not measured'
_exptl_crystal_description prism
_exptl_crystal_F_000 2312
_exptl_crystal_size_max 0.08
_exptl_crystal_size_mid 0.07
_exptl_crystal_size_min 0.03
_refine_diff_density_max 1.66
_refine_diff_density_min -1.294
_refine_diff_density_rms 0.125
_refine_ls_extinction_method none
_refine_ls_goodness_of_fit_ref 1.032
_refine_ls_hydrogen_treatment constr
_refine_ls_matrix_type full
_refine_ls_number_parameters 434
_refine_ls_number_reflns 7371
_refine_ls_number_restraints 0
_refine_ls_restrained_S_all 1.032
_refine_ls_R_factor_all 0.0293
_refine_ls_R_factor_gt 0.0215
_refine_ls_shift/su_max 0.002
_refine_ls_shift/su_mean 0
_refine_ls_structure_factor_coef Fsqd
_refine_ls_weighting_details 'calc w=1/[\s^2^(Fo^2^)+(0.0129P)^2^+8.2979P] where P=(Fo^2^+2Fc^2^)/3'
_refine_ls_weighting_scheme calc
_refine_ls_wR_factor_gt 0.0396
_refine_ls_wR_factor_ref 0.0416
_reflns_number_gt 6450
_reflns_number_total 7371
_reflns_threshold_expression >2\s(I)
_cod_data_source_file ic503076x_si_001.cif
_cod_data_source_block compound9f
_cod_depositor_comments
;
The following automatic conversions were performed:
'_diffrn_radiation_monochromador' tag replaced with
'_diffrn_radiation_monochromator'.

Automatic conversion script
Id: cif_correct_tags 1440 2010-10-19 06:21:57Z saulius 

 Adding full bibliography for 4342394--4342399.cif.
;
_cod_database_code 4342398

loop_
_symmetry_equiv_pos_as_xyz
'x, y, z'
'-x, y+1/2, -z+1/2'
'-x, -y, -z'
'x, -y-1/2, z-1/2'

loop_
_atom_site_label
_atom_site_type_symbol
_atom_site_fract_x
_atom_site_fract_y
_atom_site_fract_z
_atom_site_U_iso_or_equiv
_atom_site_adp_type
_atom_site_occupancy
_atom_site_symmetry_multiplicity
_atom_site_calc_flag
_atom_site_refinement_flags
Mo1 Mo 0.70273(3) -0.382824(19) -0.277479(19) 0.01088(7) Uani 1 1 d .
Mo2 Mo 0.89807(3) -0.301781(19) -0.264403(19) 0.00946(7) Uani 1 1 d .
Re1 Re 0.927420(14) -0.197028(9) -0.052580(9) 0.01175(4) Uani 1 1 d .
Re2 Re 1.069230(14) -0.325951(10) -0.069908(9) 0.01522(4) Uani 1 1 d .
P1 P 0.85263(9) -0.27205(6) -0.17547(6) 0.01079(19) Uani 1 1 d .
P2 P 0.91845(9) -0.42481(6) -0.17781(6) 0.0145(2) Uani 1 1 d .
P3 P 0.67287(9) -0.26151(6) -0.36138(6) 0.01064(19) Uani 1 1 d .
O1 O 0.6573(3) -0.48771(17) -0.42139(18) 0.0259(7) Uani 1 1 d .
O2 O 1.0169(3) -0.12406(18) -0.18443(18) 0.0248(7) Uani 1 1 d .
O3 O 1.1473(3) -0.16181(19) 0.13917(17) 0.0268(7) Uani 1 1 d .
O4 O 0.8464(3) -0.35181(18) -0.00771(17) 0.0245(6) Uani 1 1 d .
O5 O 1.0096(3) -0.02372(18) -0.07521(19) 0.0297(7) Uani 1 1 d .
O6 O 0.7287(3) -0.08854(18) -0.07885(18) 0.0255(7) Uani 1 1 d .
O7 O 1.1581(3) -0.3869(2) 0.09955(19) 0.0380(8) Uani 1 1 d .
O8 O 1.2395(3) -0.1660(2) 0.0043(2) 0.0361(8) Uani 1 1 d .
O9 O 1.2701(3) -0.4270(3) -0.0481(2) 0.0513(10) Uani 1 1 d .
C1 C 0.6793(4) -0.4478(2) -0.3674(2) 0.0178(8) Uani 1 1 d .
C2 C 0.9698(4) -0.1901(2) -0.2113(2) 0.0167(8) Uani 1 1 d .
C3 C 1.0633(4) -0.1749(2) 0.0685(3) 0.0189(8) Uani 1 1 d .
C4 C 0.8749(4) -0.2965(2) -0.0261(2) 0.0167(8) Uani 1 1 d .
C5 C 0.9815(4) -0.0896(3) -0.0712(2) 0.0187(9) Uani 1 1 d .
C6 C 0.8049(4) -0.1279(2) -0.0681(2) 0.0173(8) Uani 1 1 d .
C7 C 1.1254(4) -0.3632(3) 0.0357(3) 0.0245(9) Uani 1 1 d .
C8 C 1.1744(4) -0.2249(3) -0.0220(2) 0.0250(10) Uani 1 1 d .
C9 C 1.1964(4) -0.3896(3) -0.0545(3) 0.0312(11) Uani 1 1 d .
C10 C 0.9608(4) -0.5320(2) -0.1865(3) 0.0222(9) Uani 1 1 d .
H10A H 1.048 -0.5333 -0.1562 0.033 Uiso 1 1 calc R
H10B H 0.9129 -0.5452 -0.2453 0.033 Uiso 1 1 calc R
H10C H 0.9436 -0.5734 -0.1626 0.033 Uiso 1 1 calc R
C11 C 0.5099(4) -0.3718(3) -0.3132(3) 0.0217(9) Uani 1 1 d .
H11 H 0.4501 -0.3304 -0.3495 0.026 Uiso 1 1 calc R
C12 C 0.6070(4) -0.3640(3) -0.2249(3) 0.0193(9) Uani 1 1 d .
H12 H 0.6238 -0.3162 -0.1927 0.023 Uiso 1 1 calc R
C13 C 0.6755(4) -0.4419(2) -0.1928(3) 0.0192(9) Uani 1 1 d .
H13 H 0.7441 -0.4544 -0.1361 0.023 Uiso 1 1 calc R
C14 C 0.6195(4) -0.4969(2) -0.2634(3) 0.0199(9) Uani 1 1 d .
H14 H 0.6451 -0.5521 -0.2612 0.024 Uiso 1 1 calc R
C15 C 0.5178(4) -0.4527(3) -0.3378(3) 0.0223(9) Uani 1 1 d .
H15 H 0.4656 -0.4735 -0.3932 0.027 Uiso 1 1 calc R
C16 C 0.8686(4) -0.3214(3) -0.3860(2) 0.0206(9) Uani 1 1 d .
H16 H 0.7922 -0.3105 -0.4404 0.025 Uiso 1 1 calc R
C17 C 0.9090(4) -0.4003(3) -0.3444(3) 0.0220(9) Uani 1 1 d .
H17 H 0.8642 -0.4511 -0.3659 0.026 Uiso 1 1 calc R
C18 C 1.0286(4) -0.3891(3) -0.2646(3) 0.0265(10) Uani 1 1 d .
H18 H 1.0769 -0.4315 -0.2238 0.032 Uiso 1 1 calc R
C19 C 1.0636(4) -0.3048(3) -0.2560(3) 0.0288(11) Uani 1 1 d .
H19 H 1.1393 -0.2808 -0.2091 0.035 Uiso 1 1 calc R
C20 C 0.9633(4) -0.2615(3) -0.3316(3) 0.0257(10) Uani 1 1 d .
H20 H 0.9607 -0.2039 -0.343 0.031 Uiso 1 1 calc R
C21 C 0.5768(3) -0.2774(2) -0.4772(2) 0.0122(7) Uani 1 1 d .
H21 H 0.6105 -0.3283 -0.4822 0.015 Uiso 1 1 calc R
C22 C 0.4400(3) -0.2973(2) -0.5268(2) 0.0159(8) Uani 1 1 d .
H22A H 0.4 -0.2476 -0.5273 0.019 Uiso 1 1 calc R
H22B H 0.4345 -0.3437 -0.4995 0.019 Uiso 1 1 calc R
C23 C 0.3734(4) -0.3224(3) -0.6183(2) 0.0244(9) Uani 1 1 d .
H23A H 0.4087 -0.3752 -0.6176 0.029 Uiso 1 1 calc R
H23B H 0.2858 -0.3323 -0.6502 0.029 Uiso 1 1 calc R
C24 C 0.3854(4) -0.2532(3) -0.6624(2) 0.0246(9) Uani 1 1 d .
H24A H 0.3478 -0.2731 -0.7183 0.03 Uiso 1 1 calc R
H24B H 0.3406 -0.2027 -0.6697 0.03 Uiso 1 1 calc R
C25 C 0.5210(4) -0.2305(3) -0.6114(3) 0.0263(10) Uani 1 1 d .
H25A H 0.5254 -0.1835 -0.6387 0.032 Uiso 1 1 calc R
H25B H 0.5635 -0.2791 -0.6101 0.032 Uiso 1 1 calc R
C26 C 0.5863(4) -0.2054(2) -0.5207(2) 0.0179(8) Uani 1 1 d .
H26A H 0.5481 -0.1541 -0.5217 0.021 Uiso 1 1 calc R
H26B H 0.6733 -0.1931 -0.4888 0.021 Uiso 1 1 calc R
C27 C 0.6208(4) -0.1541(2) -0.3565(3) 0.0229(9) Uani 1 1 d .
H27 H 0.5507 -0.1419 -0.4169 0.027 Uiso 1 1 calc R
C28 C 0.7062(5) -0.0809(3) -0.3306(3) 0.0353(12) Uani 1 1 d .
H28A H 0.7873 -0.0931 -0.2751 0.042 Uiso 1 1 calc R
H28B H 0.7169 -0.0766 -0.3705 0.042 Uiso 1 1 calc R
C29 C 0.6626(5) 0.0033(3) -0.3268(4) 0.0397(12) Uani 1 1 d .
H29A H 0.7326 0.0425 -0.2949 0.048 Uiso 1 1 calc R
H29B H 0.6005 0.0254 -0.3843 0.048 Uiso 1 1 calc R
C30 C 0.6098(7) 0.0036(3) -0.2893(5) 0.071(2) Uani 1 1 d .
H30A H 0.5699 0.0582 -0.3005 0.085 Uiso 1 1 calc R
H30B H 0.6767 -0.0024 -0.2281 0.085 Uiso 1 1 calc R
C31 C 0.5151(4) -0.0670(3) -0.3224(3) 0.0317(11) Uani 1 1 d .
H31A H 0.4964 -0.0702 -0.2868 0.038 Uiso 1 1 calc R
H31B H 0.4385 -0.0526 -0.3795 0.038 Uiso 1 1 calc R
C32 C 0.5592(6) -0.1526(3) -0.3239(4) 0.0545(16) Uani 1 1 d .
H32A H 0.6169 -0.1751 -0.2664 0.065 Uiso 1 1 calc R
H32B H 0.4881 -0.1908 -0.3583 0.065 Uiso 1 1 calc R

loop_
_atom_site_aniso_label
_atom_site_aniso_U_11
_atom_site_aniso_U_22
_atom_site_aniso_U_33
_atom_site_aniso_U_23
_atom_site_aniso_U_13
_atom_site_aniso_U_12
Mo1 0.01442(17) 0.01060(15) 0.01123(16) -0.00110(12) 0.01014(14) -0.00215(12)
Mo2 0.01062(15) 0.01116(15) 0.00941(15) 0.00060(12) 0.00791(13) 0.00102(12)
Re1 0.01388(8) 0.01362(7) 0.00967(7) -0.00156(6) 0.00876(7) -0.00088(6)
Re2 0.01328(8) 0.02167(8) 0.00965(8) 0.00205(6) 0.00737(7) 0.00530(6)
P1 0.0116(5) 0.0124(5) 0.0098(5) -0.0002(4) 0.0078(4) 0.0006(4)
P2 0.0200(5) 0.0133(5) 0.0141(5) 0.0035(4) 0.0130(5) 0.0050(4)
P3 0.0125(5) 0.0104(4) 0.0113(5) 0.0007(4) 0.0090(4) 0.0011(4)
O1 0.0423(19) 0.0205(15) 0.0252(16) -0.0105(13) 0.0271(16) -0.0092(13)
O2 0.0377(18) 0.0208(16) 0.0258(16) -0.0080(12) 0.0256(15) -0.0119(13)
O3 0.0216(16) 0.0405(18) 0.0120(15) -0.0031(13) 0.0089(14) -0.0046(14)
O4 0.0359(18) 0.0215(15) 0.0244(16) -0.0020(12) 0.0237(15) -0.0051(13)
O5 0.045(2) 0.0229(17) 0.0368(18) -0.0073(14) 0.0338(17) -0.0105(14)
O6 0.0270(17) 0.0261(16) 0.0276(17) 0.0042(13) 0.0202(15) 0.0082(13)
O7 0.047(2) 0.049(2) 0.0205(17) 0.0178(15) 0.0236(17) 0.0216(17)
O8 0.0177(16) 0.047(2) 0.0346(19) -0.0149(16) 0.0144(15) -0.0115(15)
O9 0.035(2) 0.082(3) 0.031(2) 0.0068(19) 0.0202(18) 0.033(2)
C1 0.023(2) 0.0141(19) 0.020(2) 0.0029(17) 0.0162(19) -0.0021(16)
C2 0.020(2) 0.022(2) 0.014(2) 0.0005(17) 0.0144(18) 0.0005(17)
C3 0.021(2) 0.021(2) 0.021(2) 0.0016(17) 0.017(2) 0.0012(17)
C4 0.019(2) 0.021(2) 0.0107(19) -0.0022(16) 0.0107(18) 0.0023(17)
C5 0.021(2) 0.023(2) 0.015(2) -0.0053(17) 0.0132(19) -0.0032(17)
C6 0.020(2) 0.018(2) 0.0110(19) -0.0030(16) 0.0096(18) -0.0058(17)
C7 0.022(2) 0.029(2) 0.020(2) 0.0050(18) 0.013(2) 0.0124(18)
C8 0.017(2) 0.041(3) 0.013(2) 0.0001(19) 0.0090(19) 0.004(2)
C9 0.022(2) 0.049(3) 0.018(2) 0.004(2) 0.011(2) 0.014(2)
C10 0.031(2) 0.017(2) 0.025(2) 0.0076(17) 0.021(2) 0.0109(18)
C11 0.015(2) 0.029(2) 0.026(2) 0.0031(18) 0.016(2) -0.0031(17)
C12 0.019(2) 0.025(2) 0.026(2) -0.0053(17) 0.020(2) -0.0059(17)
C13 0.023(2) 0.025(2) 0.021(2) -0.0012(17) 0.020(2) -0.0062(17)
C14 0.030(2) 0.0139(19) 0.028(2) -0.0033(17) 0.025(2) -0.0088(17)
C15 0.022(2) 0.029(2) 0.021(2) -0.0102(18) 0.016(2) -0.0173(18)
C16 0.018(2) 0.038(3) 0.0121(19) 0.0035(18) 0.0127(18) 0.0109(18)
C17 0.036(3) 0.017(2) 0.037(3) -0.0093(18) 0.035(2) -0.0049(18)
C18 0.028(2) 0.038(3) 0.024(2) 0.009(2) 0.022(2) 0.018(2)
C19 0.012(2) 0.057(3) 0.023(2) -0.016(2) 0.014(2) -0.006(2)
C20 0.054(3) 0.015(2) 0.045(3) -0.0041(19) 0.048(3) -0.004(2)
C21 0.0148(19) 0.0120(18) 0.0108(18) 0.0008(14) 0.0091(16) 0.0014(15)
C22 0.016(2) 0.0151(19) 0.0129(19) 0.0005(15) 0.0082(17) -0.0011(16)
C23 0.025(2) 0.022(2) 0.015(2) -0.0043(17) 0.0092(19) -0.0027(18)
C24 0.031(2) 0.024(2) 0.013(2) 0.0060(17) 0.013(2) 0.0098(19)
C25 0.031(3) 0.034(2) 0.023(2) 0.0154(19) 0.022(2) 0.017(2)
C26 0.014(2) 0.024(2) 0.019(2) 0.0071(17) 0.0130(18) 0.0054(16)
C27 0.027(2) 0.015(2) 0.035(3) -0.0046(18) 0.025(2) -0.0006(17)
C28 0.046(3) 0.017(2) 0.064(3) -0.001(2) 0.046(3) 0.002(2)
C29 0.039(3) 0.019(2) 0.069(4) -0.008(2) 0.040(3) 0.000(2)
C30 0.116(6) 0.022(3) 0.143(7) -0.013(3) 0.115(6) -0.002(3)
C31 0.037(3) 0.032(3) 0.042(3) 0.009(2) 0.033(3) 0.017(2)
C32 0.068(4) 0.028(3) 0.114(5) -0.005(3) 0.081(4) -0.001(3)

loop_
_atom_type_symbol
_atom_type_description
_atom_type_scat_dispersion_real
_atom_type_scat_dispersion_imag
_atom_type_scat_source
C C 0.0033 0.0016 'International Tables Vol C Tables 4.2.6.8 and 6.1.1.4'
H H 0 0 'International Tables Vol C Tables 4.2.6.8 and 6.1.1.4'
Mo Mo -1.6832 0.6857 'International Tables Vol C Tables 4.2.6.8 and 6.1.1.4'
O O 0.0106 0.006 'International Tables Vol C Tables 4.2.6.8 and 6.1.1.4'
P P 0.1023 0.0942 'International Tables Vol C Tables 4.2.6.8 and 6.1.1.4'
Re Re -1.0185 7.231 'International Tables Vol C Tables 4.2.6.8 and 6.1.1.4'

loop_
_geom_angle_atom_site_label_1
_geom_angle_atom_site_label_2
_geom_angle_atom_site_label_3
_geom_angle
C1 Mo1 C14 88.37(14)
C1 Mo1 C13 123.37(14)
C14 Mo1 C13 36.05(13)
C1 Mo1 C15 81.43(14)
C14 Mo1 C15 35.72(14)
C13 Mo1 C15 59.45(14)
C1 Mo1 C12 139.97(15)
C14 Mo1 C12 59.34(14)
C13 Mo1 C12 35.74(14)
C15 Mo1 C12 58.55(14)
C1 Mo1 C11 109.85(15)
C14 Mo1 C11 58.62(14)
C13 Mo1 C11 58.61(14)
C15 Mo1 C11 34.83(14)
C12 Mo1 C11 34.61(13)
C1 Mo1 P2 88.82(12)
C14 Mo1 P2 99.33(11)
C13 Mo1 P2 90.82(11)
C15 Mo1 P2 133.70(11)
C12 Mo1 P2 117.32(10)
C11 Mo1 P2 149.26(10)
C1 Mo1 P3 81.82(11)
C14 Mo1 P3 149.01(11)
C13 Mo1 P3 148.59(10)
C15 Mo1 P3 113.40(11)
C12 Mo1 P3 113.02(10)
C11 Mo1 P3 97.30(10)
P2 Mo1 P3 109.72(3)
C1 Mo1 P1 133.01(11)
C14 Mo1 P1 131.48(10)
C13 Mo1 P1 96.25(10)
C15 Mo1 P1 145.05(10)
C12 Mo1 P1 86.89(10)
C11 Mo1 P1 112.33(10)
P2 Mo1 P1 64.29(3)
P3 Mo1 P1 73.28(3)
C1 Mo1 Mo2 80.27(11)
C14 Mo1 Mo2 152.31(11)
C13 Mo1 Mo2 140.45(10)
C15 Mo1 Mo2 159.24(10)
C12 Mo1 Mo2 139.09(10)
C11 Mo1 Mo2 149.07(10)
P2 Mo1 Mo2 55.60(2)
P3 Mo1 Mo2 54.14(2)
P1 Mo1 Mo2 52.80(2)
C2 Mo2 C20 80.36(14)
C2 Mo2 C19 81.58(16)
C20 Mo2 C19 35.91(16)
C2 Mo2 C18 114.00(16)
C20 Mo2 C18 58.26(15)
C19 Mo2 C18 34.59(16)
C2 Mo2 C16 112.52(14)
C20 Mo2 C16 35.05(14)
C19 Mo2 C16 58.39(14)
C18 Mo2 C16 57.35(14)
C2 Mo2 C17 136.34(14)
C20 Mo2 C17 57.85(13)
C19 Mo2 C17 57.60(15)
C18 Mo2 C17 34.24(15)
C16 Mo2 C17 34.28(14)
C2 Mo2 P1 72.49(10)
C20 Mo2 P1 152.24(10)
C19 Mo2 P1 140.25(11)
C18 Mo2 P1 139.55(10)
C16 Mo2 P1 160.49(10)
C17 Mo2 P1 149.90(10)
C2 Mo2 P3 98.06(11)
C20 Mo2 P3 106.43(12)
C19 Mo2 P3 142.17(12)
C18 Mo2 P3 139.19(11)
C16 Mo2 P3 88.00(10)
C17 Mo2 P3 104.95(11)
P1 Mo2 P3 72.52(3)
C2 Mo2 P2 120.04(11)
C20 Mo2 P2 140.67(11)
C19 Mo2 P2 109.36(12)
C18 Mo2 P2 82.40(11)
C16 Mo2 P2 123.40(10)
C17 Mo2 P2 90.14(10)
P1 Mo2 P2 62.40(3)
P3 Mo2 P2 103.45(3)
C2 Mo2 Mo1 122.64(10)
C20 Mo2 Mo1 147.74(12)
C19 Mo2 Mo1 153.41(12)
C18 Mo2 Mo1 118.83(11)
C16 Mo2 Mo1 113.58(10)
C17 Mo2 Mo1 100.68(10)
P1 Mo2 Mo1 53.24(2)
P3 Mo2 Mo1 52.36(2)
P2 Mo2 Mo1 51.12(2)
C2 Mo2 Re2 72.73(11)
C20 Mo2 Re2 125.39(12)
C19 Mo2 Re2 92.74(11)
C18 Mo2 Re2 90.98(10)
C16 Mo2 Re2 147.79(9)
C17 Mo2 Re2 119.97(11)
P1 Mo2 Re2 51.31(2)
P3 Mo2 Re2 123.52(2)
P2 Mo2 Re2 48.70(2)
Mo1 Mo2 Re2 85.403(10)
C6 Re1 C3 96.71(16)
C6 Re1 C4 89.75(15)
C3 Re1 C4 90.05(15)
C6 Re1 C5 86.58(15)
C3 Re1 C5 86.20(16)
C4 Re1 C5 174.41(15)
C6 Re1 P1 114.62(11)
C3 Re1 P1 148.53(11)
C4 Re1 P1 87.26(10)
C5 Re1 P1 98.10(11)
C6 Re1 Re2 166.13(11)
C3 Re1 Re2 96.70(11)
C4 Re1 Re2 86.69(10)
C5 Re1 Re2 97.85(11)
P1 Re1 Re2 51.85(2)
C7 Re2 C9 92.99(17)
C7 Re2 C8 94.23(18)
C9 Re2 C8 90.35(19)
C7 Re2 P2 108.83(14)
C9 Re2 P2 88.76(14)
C8 Re2 P2 156.94(12)
C7 Re2 P1 116.27(12)
C9 Re2 P1 144.86(13)
C8 Re2 P1 105.46(12)
P2 Re2 P1 64.48(3)
C7 Re2 Re1 80.76(12)
C9 Re2 Re1 164.43(14)
C8 Re2 Re1 76.01(12)
P2 Re2 Re1 106.73(2)
P1 Re2 Re1 48.81(2)
C7 Re2 Mo2 160.04(13)
C9 Re2 Mo2 95.50(12)
C8 Re2 Mo2 103.73(12)
P2 Re2 Mo2 53.48(2)
P1 Re2 Mo2 50.68(2)
Re1 Re2 Mo2 95.030(8)
Re1 P1 Mo2 142.69(4)
Re1 P1 Mo1 142.79(4)
Mo2 P1 Mo1 73.96(3)
Re1 P1 Re2 79.34(3)
Mo2 P1 Re2 78.01(3)
Mo1 P1 Re2 112.62(4)
Re1 P1 P2 125.66(4)
Mo2 P1 P2 60.63(3)
Mo1 P1 P2 56.71(3)
Re2 P1 P2 56.06(3)
C10 P2 Re2 122.54(14)
C10 P2 Mo1 119.15(14)
Re2 P2 Mo1 118.31(4)
C10 P2 Mo2 119.76(13)
Re2 P2 Mo2 77.82(3)
Mo1 P2 Mo2 73.28(3)
C10 P2 P1 176.30(13)
Re2 P2 P1 59.46(3)
Mo1 P2 P1 59.00(3)
Mo2 P2 P1 56.97(3)
C21 P3 C27 103.13(18)
C21 P3 Mo1 118.30(12)
C27 P3 Mo1 122.14(13)
C21 P3 Mo2 116.67(12)
C27 P3 Mo2 122.27(14)
Mo1 P3 Mo2 73.50(3)
O1 C1 Mo1 174.7(3)
O2 C2 Mo2 172.4(3)
O3 C3 Re1 176.5(3)
O4 C4 Re1 176.8(3)
O5 C5 Re1 170.6(3)
O6 C6 Re1 177.8(4)
O7 C7 Re2 178.9(4)
O8 C8 Re2 176.0(4)
O9 C9 Re2 177.8(4)
P2 C10 H10A 109.5
P2 C10 H10B 109.5
H10A C10 H10B 109.5
P2 C10 H10C 109.5
H10A C10 H10C 109.5
H10B C10 H10C 109.5
C12 C11 C15 108.7(4)
C12 C11 Mo1 71.3(2)
C15 C11 Mo1 70.9(2)
C12 C11 H11 125.7
C15 C11 H11 125.7
Mo1 C11 H11 123.7
C11 C12 C13 108.2(4)
C11 C12 Mo1 74.1(2)
C13 C12 Mo1 70.8(2)
C11 C12 H12 125.9
C13 C12 H12 125.9
Mo1 C12 H12 121
C14 C13 C12 107.3(4)
C14 C13 Mo1 71.7(2)
C12 C13 Mo1 73.5(2)
C14 C13 H13 126.3
C12 C13 H13 126.3
Mo1 C13 H13 120.3
C15 C14 C13 107.9(4)
C15 C14 Mo1 73.5(2)
C13 C14 Mo1 72.3(2)
C15 C14 H14 126.1
C13 C14 H14 126.1
Mo1 C14 H14 120
C11 C15 C14 107.9(3)
C11 C15 Mo1 74.3(2)
C14 C15 Mo1 70.8(2)
C11 C15 H15 126
C14 C15 H15 126
Mo1 C15 H15 120.7
C17 C16 C20 108.0(4)
C17 C16 Mo2 74.2(2)
C20 C16 Mo2 69.9(2)
C17 C16 H16 126
C20 C16 H16 126
Mo2 C16 H16 121.6
C18 C17 C16 107.8(4)
C18 C17 Mo2 71.3(2)
C16 C17 Mo2 71.5(2)
C18 C17 H17 126.1
C16 C17 H17 126.1
Mo2 C17 H17 122.8
C19 C18 C17 108.9(4)
C19 C18 Mo2 70.8(2)
C17 C18 Mo2 74.5(2)
C19 C18 H18 125.5
C17 C18 H18 125.5
Mo2 C18 H18 120.9
C18 C19 C20 107.6(4)
C18 C19 Mo2 74.6(2)
C20 C19 Mo2 71.6(2)
C18 C19 H19 126.2
C20 C19 H19 126.2
Mo2 C19 H19 119.5
C16 C20 C19 107.6(4)
C16 C20 Mo2 75.1(2)
C19 C20 Mo2 72.5(2)
C16 C20 H20 126.2
C19 C20 H20 126.2
Mo2 C20 H20 118.2
C26 C21 C22 110.1(3)
C26 C21 P3 114.6(3)
C22 C21 P3 113.5(2)
C26 C21 H21 105.9
C22 C21 H21 105.9
P3 C21 H21 105.9
C21 C22 C23 109.6(3)
C21 C22 H22A 109.7
C23 C22 H22A 109.7
C21 C22 H22B 109.7
C23 C22 H22B 109.7
H22A C22 H22B 108.2
C24 C23 C22 111.7(3)
C24 C23 H23A 109.3
C22 C23 H23A 109.3
C24 C23 H23B 109.3
C22 C23 H23B 109.3
H23A C23 H23B 107.9
C25 C24 C23 111.3(3)
C25 C24 H24A 109.4
C23 C24 H24A 109.4
C25 C24 H24B 109.4
C23 C24 H24B 109.4
H24A C24 H24B 108
C24 C25 C26 111.0(3)
C24 C25 H25A 109.4
C26 C25 H25A 109.4
C24 C25 H25B 109.4
C26 C25 H25B 109.4
H25A C25 H25B 108
C25 C26 C21 110.5(3)
C25 C26 H26A 109.6
C21 C26 H26A 109.6
C25 C26 H26B 109.6
C21 C26 H26B 109.6
H26A C26 H26B 108.1
C32 C27 C28 116.0(4)
C32 C27 P3 116.3(3)
C28 C27 P3 116.1(3)
C32 C27 H27 101.5
C28 C27 H27 101.5
P3 C27 H27 101.5
C29 C28 C27 114.7(4)
C29 C28 H28A 108.6
C27 C28 H28A 108.6
C29 C28 H28B 108.6
C27 C28 H28B 108.6
H28A C28 H28B 107.6
C30 C29 C28 116.3(4)
C30 C29 H29A 108.2
C28 C29 H29A 108.2
C30 C29 H29B 108.2
C28 C29 H29B 108.2
H29A C29 H29B 107.4
C29 C30 C31 113.5(5)
C29 C30 H30A 108.9
C31 C30 H30A 108.9
C29 C30 H30B 108.9
C31 C30 H30B 108.9
H30A C30 H30B 107.7
C32 C31 C30 113.1(4)
C32 C31 H31A 109
C30 C31 H31A 109
C32 C31 H31B 109
C30 C31 H31B 109
H31A C31 H31B 107.8
C27 C32 C31 115.9(4)
C27 C32 H32A 108.3
C31 C32 H32A 108.3
C27 C32 H32B 108.3
C31 C32 H32B 108.3
H32A C32 H32B 107.4

loop_
_geom_bond_atom_site_label_1
_geom_bond_atom_site_label_2
_geom_bond_distance
Mo1 C1 1.993(4)
Mo1 C14 2.294(4)
Mo1 C13 2.301(3)
Mo1 C15 2.329(4)
Mo1 C12 2.337(3)
Mo1 C11 2.372(4)
Mo1 P2 2.4048(11)
Mo1 P3 2.4433(9)
Mo1 P1 2.4661(10)
Mo1 Mo2 2.9585(4)
Mo2 C2 1.958(4)
Mo2 C20 2.290(3)
Mo2 C19 2.301(4)
Mo2 C18 2.350(4)
Mo2 C16 2.356(4)
Mo2 C17 2.391(4)
Mo2 P1 2.4521(9)
Mo2 P3 2.5008(10)
Mo2 P2 2.5490(10)
Mo2 Re2 3.1003(4)
Re1 C6 1.919(4)
Re1 C3 1.948(4)
Re1 C4 1.982(4)
Re1 C5 2.012(4)
Re1 P1 2.3672(9)
Re1 Re2 3.0915(2)
Re2 C7 1.901(4)
Re2 C9 1.930(4)
Re2 C8 1.943(5)
Re2 P2 2.3827(10)
Re2 P1 2.4738(9)
P1 P2 2.5920(13)
P2 C10 1.842(4)
P3 C21 1.861(4)
P3 C27 1.879(4)
O1 C1 1.152(4)
O2 C2 1.156(5)
O3 C3 1.148(5)
O4 C4 1.142(4)
O5 C5 1.134(5)
O6 C6 1.151(5)
O7 C7 1.162(5)
O8 C8 1.160(5)
O9 C9 1.149(5)
C10 H10A 0.96
C10 H10B 0.96
C10 H10C 0.96
C11 C12 1.401(6)
C11 C15 1.408(6)
C11 H11 0.93
C12 C13 1.424(6)
C12 H12 0.93
C13 C14 1.422(5)
C13 H13 0.93
C14 C15 1.418(6)
C14 H14 0.93
C15 H15 0.93
C16 C17 1.399(6)
C16 C20 1.400(6)
C16 H16 0.93
C17 C18 1.396(6)
C17 H17 0.93
C18 C19 1.383(6)
C18 H18 0.93
C19 C20 1.415(6)
C19 H19 0.93
C20 H20 0.93
C21 C26 1.528(5)
C21 C22 1.529(5)
C21 H21 0.98
C22 C23 1.533(5)
C22 H22A 0.97
C22 H22B 0.97
C23 C24 1.524(6)
C23 H23A 0.97
C23 H23B 0.97
C24 C25 1.519(6)
C24 H24A 0.97
C24 H24B 0.97
C25 C26 1.524(5)
C25 H25A 0.97
C25 H25B 0.97
C26 H26A 0.97
C26 H26B 0.97
C27 C32 1.468(6)
C27 C28 1.497(6)
C27 H27 0.98
C28 C29 1.490(6)
C28 H28A 0.97
C28 H28B 0.97
C29 C30 1.445(7)
C29 H29A 0.97
C29 H29B 0.97
C30 C31 1.518(7)
C30 H30A 0.97
C30 H30B 0.97
C31 C32 1.498(6)
C31 H31A 0.97
C31 H31B 0.97
C32 H32A 0.97
C32 H32B 0.97
